data_7038843
loop_
_publ_author_name
'Xia, Mingjun'
'Li, R. K.'

_publ_section_title
;
 Structural variety in zinc telluro-phosphates: syntheses, crystal
 structures and characterizations of Sr2Zn3Te2P2O14, Pb2Zn3Te2P2O14 and
 Ba2Zn2TeP2O11.
;
_journal_issue 17
_journal_name_full 'Dalton transactions (Cambridge, England : 2003)'
_journal_page_first 7492
_journal_page_last 7499
_journal_paper_doi 10.1039/c6dt00058d
_journal_volume 45
_journal_year 2016
_chemical_formula_sum 'O14 P2 Pb2 Te2 Zn3'
_chemical_formula_weight 1151.63
_chemical_name_systematic
; 
 ? 
;
_space_group_IT_number 14
_symmetry_cell_setting monoclinic
_symmetry_space_group_name_Hall '-P 2ybc'
_symmetry_space_group_name_H-M 'P 1 21/c 1'
_atom_sites_solution_hydrogens none
_atom_sites_solution_primary direct
_atom_sites_solution_secondary difmap
_audit_creation_method SHELXL-97
_cell_angle_alpha 90.00
_cell_angle_beta 90.058(6)
_cell_angle_gamma 90.00
_cell_formula_units_Z 2
_cell_length_a 5.2722(7)
_cell_length_b 7.9432(10)
_cell_length_c 15.213(2)
_cell_measurement_temperature 572(2)
_cell_volume 637.09(14)
_computing_structure_refinement 'SHELXL-97 (Sheldrick, 1997)'
_computing_structure_solution 'SHELXS-97 (Sheldrick, 1990)'
_diffrn_ambient_temperature 572(2)
_diffrn_measured_fraction_theta_full 0.990
_diffrn_measured_fraction_theta_max 0.990
_diffrn_measurement_device_type Rigaku
_diffrn_radiation_monochromator graphite
_diffrn_radiation_source 'fine-focus sealed tube'
_diffrn_radiation_type MoK\a
_diffrn_radiation_wavelength 0.71073
_diffrn_reflns_av_R_equivalents 0.0486
_diffrn_reflns_av_sigmaI/netI 0.0505
_diffrn_reflns_limit_h_max 6
_diffrn_reflns_limit_h_min -6
_diffrn_reflns_limit_k_max 10
_diffrn_reflns_limit_k_min -9
_diffrn_reflns_limit_l_max 19
_diffrn_reflns_limit_l_min -18
_diffrn_reflns_number 4190
_diffrn_reflns_theta_full 27.49
_diffrn_reflns_theta_max 27.49
_diffrn_reflns_theta_min 2.68
_exptl_absorpt_coefficient_mu 36.722
_exptl_crystal_density_diffrn 6.003
_exptl_crystal_density_method 'not measured'
_exptl_crystal_description Prism
_exptl_crystal_F_000 1000
_refine_diff_density_max 4.734
_refine_diff_density_min -3.898
_refine_diff_density_rms 0.458
_refine_ls_extinction_coef 0.0076(4)
_refine_ls_extinction_expression Fc^*^=kFc[1+0.001xFc^2^\l^3^/sin(2\q)]^-1/4^
_refine_ls_extinction_method SHELXL
_refine_ls_goodness_of_fit_ref 1.037
_refine_ls_hydrogen_treatment none
_refine_ls_matrix_type full
_refine_ls_number_parameters 107
_refine_ls_number_reflns 1446
_refine_ls_number_restraints 33
_refine_ls_restrained_S_all 1.166
_refine_ls_R_factor_all 0.0407
_refine_ls_R_factor_gt 0.0368
_refine_ls_shift/su_max 0.000
_refine_ls_shift/su_mean 0.000
_refine_ls_structure_factor_coef Fsqd
_refine_ls_weighting_details 'calc w=1/[\s^2^(Fo^2^)+(0.0344P)^2^+14.6023P] where P=(Fo^2^+2Fc^2^)/3'
_refine_ls_weighting_scheme calc
_refine_ls_wR_factor_gt 0.0823
_refine_ls_wR_factor_ref 0.0850
_reflns_number_gt 1339
_reflns_number_total 1446
_reflns_threshold_expression >2sigma(I)
_cod_data_source_file c6dt00058d2.cif
_cod_data_source_block shelx
_cod_depositor_comments
;
The following automatic conversions were performed:

'_symmetry_cell_setting' value 'Monoclinic' changed to 'monoclinic'
according to
/usr/data/users/saulius/crontab/automatic-downloads/rss-feeds/RSC/lib/dictionaries/cif_core.dic
dictionary named 'cif_core.dic' version 2.4.2 from 2011-04-26.

Automatic conversion script
Id: cif_fix_values 4268 2015-11-12 08:31:59Z antanas 

 Adding full bibliography for 7038843--7038845.cif.
;
_cod_original_cell_volume 637.09(15)
_cod_original_sg_symbol_H-M P2(1)/c
_cod_database_code 7038843

loop_
_symmetry_equiv_pos_as_xyz
'x, y, z'
'-x, y+1/2, -z+1/2'
'-x, -y, -z'
'x, -y-1/2, z-1/2'

loop_
_atom_site_label
_atom_site_type_symbol
_atom_site_fract_x
_atom_site_fract_y
_atom_site_fract_z
_atom_site_U_iso_or_equiv
_atom_site_adp_type
_atom_site_occupancy
_atom_site_symmetry_multiplicity
_atom_site_calc_flag
_atom_site_refinement_flags
Pb1 Pb 0.50373(8) 0.44021(6) 0.80153(3) 0.0123(2) Uani 1 1 d U
Te1 Te 0.51682(13) 0.22237(9) 0.01167(5) 0.0077(2) Uani 1 1 d .
Zn1 Zn 0.9904(2) 0.10971(17) 0.88514(9) 0.0085(3) Uani 1 1 d U
Zn2 Zn 0.0000 0.0000 0.5000 0.0308(6) Uani 1 2 d SU
P1 P 0.9641(5) 0.2379(4) 0.69198(19) 0.0073(5) Uani 1 1 d U
O1 O 0.8143(14) 0.1969(11) 0.7781(5) 0.0116(12) Uani 1 1 d U
O2 O 0.2479(15) 0.2481(12) 0.7105(6) 0.0163(18) Uani 1 1 d U
O3 O 0.9063(17) 0.0991(12) 0.6257(6) 0.0194(19) Uani 1 1 d U
O4 O 0.1491(16) -0.0942(12) 0.8398(6) 0.0182(19) Uani 1 1 d U
O5 O 0.7082(17) 0.3897(12) 0.9498(6) 0.0173(17) Uani 1 1 d U
O6 O 0.7057(16) 0.0481(10) 0.9600(6) 0.0150(17) Uani 1 1 d U
O7 O 0.2520(19) 0.2599(13) 0.9294(8) 0.029(2) Uani 1 1 d U

loop_
_atom_site_aniso_label
_atom_site_aniso_U_11
_atom_site_aniso_U_22
_atom_site_aniso_U_33
_atom_site_aniso_U_23
_atom_site_aniso_U_13
_atom_site_aniso_U_12
Pb1 0.0106(3) 0.0140(3) 0.0122(3) -0.00221(18) -0.00233(17) 0.00237(16)
Te1 0.0035(3) 0.0122(4) 0.0075(4) -0.0005(3) -0.0009(3) -0.0007(3)
Zn1 0.0043(6) 0.0128(7) 0.0082(6) -0.0008(5) -0.0001(4) -0.0020(4)
Zn2 0.0219(11) 0.0470(13) 0.0234(11) -0.0203(10) -0.0144(9) 0.0250(10)
P1 0.0044(11) 0.0099(14) 0.0076(11) -0.0005(10) -0.0022(9) -0.0026(9)
O1 0.002(3) 0.021(4) 0.0109(18) 0.001(2) 0.0006(13) 0.003(2)
O2 0.004(3) 0.027(4) 0.017(4) -0.006(3) -0.005(3) 0.002(3)
O3 0.014(4) 0.023(4) 0.021(4) -0.016(3) 0.000(3) 0.000(4)
O4 0.011(4) 0.018(4) 0.026(5) -0.010(4) 0.003(3) 0.000(3)
O5 0.021(5) 0.026(5) 0.005(2) 0.000(2) 0.000(2) -0.015(4)
O6 0.015(4) 0.012(4) 0.018(3) 0.002(3) 0.011(3) 0.001(3)
O7 0.023(5) 0.023(5) 0.043(6) 0.012(4) -0.026(4) -0.006(4)

loop_
_atom_type_symbol
_atom_type_description
_atom_type_scat_dispersion_real
_atom_type_scat_dispersion_imag
_atom_type_scat_source
O O 0.0106 0.0060 'International Tables Vol C Tables 4.2.6.8 and 6.1.1.4'
P P 0.1023 0.0942 'International Tables Vol C Tables 4.2.6.8 and 6.1.1.4'
Zn Zn 0.2839 1.4301 'International Tables Vol C Tables 4.2.6.8 and 6.1.1.4'
Te Te -0.5308 1.6751 'International Tables Vol C Tables 4.2.6.8 and 6.1.1.4'
Pb Pb -3.3944 10.1111 'International Tables Vol C Tables 4.2.6.8 and 6.1.1.4'

loop_
_geom_angle_atom_site_label_1
_geom_angle_atom_site_label_2
_geom_angle_atom_site_label_3
_geom_angle
_geom_angle_site_symmetry_1
_geom_angle_site_symmetry_3
O2 Pb1 O5 129.5(3) . .
O2 Pb1 O1 78.7(3) . .
O5 Pb1 O1 74.5(3) . .
O2 Pb1 O3 94.6(3) . 2_656
O5 Pb1 O3 92.8(3) . 2_656
O1 Pb1 O3 155.6(3) . 2_656
O6 Te1 O7 103.3(5) 1_554 1_554
O6 Te1 O5 91.5(4) 1_554 1_554
O7 Te1 O5 87.4(4) 1_554 1_554
O6 Te1 O6 71.7(4) 1_554 3_656
O7 Te1 O6 84.4(4) 1_554 3_656
O5 Te1 O6 159.0(3) 1_554 3_656
O7 Zn1 O4 109.1(4) 1_655 1_655
O7 Zn1 O6 119.9(5) 1_655 .
O4 Zn1 O6 109.2(4) 1_655 .
O7 Zn1 O1 113.5(4) 1_655 .
O4 Zn1 O1 101.5(4) 1_655 .
O6 Zn1 O1 101.9(4) . .
O5 Zn2 O5 180.0(5) 2_646 4_465
O5 Zn2 O3 90.1(4) 2_646 3_656
O5 Zn2 O3 89.9(4) 4_465 3_656
O5 Zn2 O3 89.9(4) 2_646 1_455
O5 Zn2 O3 90.1(4) 4_465 1_455
O3 Zn2 O3 180.0(2) 3_656 1_455
O3 P1 O2 110.9(5) . 1_655
O3 P1 O4 110.0(6) . 2_656
O2 P1 O4 113.1(5) 1_655 2_656
O3 P1 O1 107.6(5) . .
O2 P1 O1 110.6(5) 1_655 .
O4 P1 O1 104.3(5) 2_656 .
P1 O1 Zn1 121.4(4) . .
P1 O1 Pb1 106.5(4) . .
Zn1 O1 Pb1 116.5(4) . .
P1 O2 Pb1 132.4(5) 1_455 .
P1 O3 Zn2 144.7(6) . 1_655
P1 O3 Pb1 102.9(5) . 2_646
Zn2 O3 Pb1 112.2(4) 1_655 2_646
P1 O4 Zn1 131.7(5) 2_646 1_455
Te1 O5 Zn2 122.8(5) 1_556 2_656
Te1 O5 Pb1 108.9(4) 1_556 .
Zn2 O5 Pb1 128.3(4) 2_656 .
Te1 O6 Zn1 117.9(4) 1_556 .
Te1 O6 Te1 108.3(4) 1_556 3_656
Zn1 O6 Te1 133.1(4) . 3_656
Te1 O7 Zn1 130.8(5) 1_556 1_455

loop_
_geom_bond_atom_site_label_1
_geom_bond_atom_site_label_2
_geom_bond_distance
_geom_bond_site_symmetry_2
Pb1 O2 2.461(8) .
Pb1 O5 2.532(9) .
Pb1 O1 2.558(8) .
Pb1 O3 2.738(10) 2_656
Te1 O6 1.878(8) 1_554
Te1 O7 1.898(9) 1_554
Te1 O5 1.916(9) 1_554
Te1 O6 2.485(8) 3_656
Zn1 O7 1.944(10) 1_655
Zn1 O4 1.949(9) 1_655
Zn1 O6 1.948(9) .
Zn1 O1 1.997(8) .
Zn2 O5 1.927(8) 2_646
Zn2 O5 1.927(8) 4_465
Zn2 O3 2.127(9) 3_656
Zn2 O3 2.127(9) 1_455
P1 O3 1.525(9) .
P1 O2 1.525(8) 1_655
P1 O4 1.539(9) 2_656
P1 O1 1.565(9) .
O2 P1 1.525(8) 1_455
O3 Zn2 2.127(9) 1_655
O3 Pb1 2.738(9) 2_646
O4 P1 1.539(9) 2_646
O4 Zn1 1.949(9) 1_455
O5 Te1 1.916(9) 1_556
O5 Zn2 1.927(8) 2_656
O6 Te1 1.878(8) 1_556
O6 Te1 2.485(8) 3_656
O7 Te1 1.898(9) 1_556
O7 Zn1 1.944(9) 1_455
